data_7023724
loop_
_publ_author_name
'Fang, Wang'
'Tang, Chunying'
'Chen, Ruihong'
'Jia, Dingxian'
'Jiang, Wenqing'
'Zhang, Yong'

_publ_section_title
;
 Polymeric heterometallic Pb-Ag iodometallates, iodoplumbates and
 iodoargentates with lanthanide complex cations as templates.
;
_journal_issue 42
_journal_name_full 'Dalton transactions (Cambridge, England : 2003)'
_journal_page_first 15150
_journal_page_last 15158
_journal_paper_doi 10.1039/c3dt51829a
_journal_volume 42
_journal_year 2013
_chemical_formula_moiety 'C24 H56 Ag6 Ce I9 N8 O8'
_chemical_formula_sum 'C24 H56 Ag6 Ce I9 N8 O8'
_chemical_formula_weight 2514.21
_chemical_name_systematic
; 
 ? 
;
_space_group_IT_number 15
_symmetry_cell_setting monoclinic
_symmetry_Int_Tables_number 15
_symmetry_space_group_name_Hall '-C 2yc'
_symmetry_space_group_name_H-M 'C 1 2/c 1'
_atom_sites_solution_hydrogens geom
_atom_sites_solution_primary direct
_atom_sites_solution_secondary difmap
_audit_creation_method SHELXL-97
_cell_angle_alpha 90.00
_cell_angle_beta 114.288(4)
_cell_angle_gamma 90.00
_cell_formula_units_Z 4
_cell_length_a 20.821(4)
_cell_length_b 18.506(3)
_cell_length_c 16.884(4)
_cell_measurement_reflns_used 8862
_cell_measurement_temperature 223(2)
_cell_measurement_theta_max 25.35
_cell_measurement_theta_min 3.1
_cell_volume 5930(2)
_computing_cell_refinement CrystalClear
_computing_data_collection CrystalClear
_computing_data_reduction CrystalStructure
_computing_structure_refinement 'SHELXL-97 (Sheldrick, 1997)'
_computing_structure_solution 'SHELXS-97 (Sheldrick, 1990)'
_diffrn_ambient_temperature 223(2)
_diffrn_detector_area_resol_mean 7.31
_diffrn_measured_fraction_theta_full 0.995
_diffrn_measured_fraction_theta_max 0.995
_diffrn_measurement_device_type 'Rigaku Mercury'
_diffrn_measurement_method \w
_diffrn_radiation_monochromator graphite
_diffrn_radiation_source 'fine-focus sealed tube'
_diffrn_radiation_type MoK\a
_diffrn_radiation_wavelength 0.71073
_diffrn_reflns_av_R_equivalents 0.0598
_diffrn_reflns_av_sigmaI/netI 0.0498
_diffrn_reflns_limit_h_max 25
_diffrn_reflns_limit_h_min -23
_diffrn_reflns_limit_k_max 22
_diffrn_reflns_limit_k_min -22
_diffrn_reflns_limit_l_max 19
_diffrn_reflns_limit_l_min -20
_diffrn_reflns_number 25917
_diffrn_reflns_theta_full 25.35
_diffrn_reflns_theta_max 25.35
_diffrn_reflns_theta_min 3.07
_exptl_absorpt_coefficient_mu 7.417
_exptl_absorpt_correction_T_max 0.4025
_exptl_absorpt_correction_T_min 0.2922
_exptl_absorpt_correction_type multi-scan
_exptl_absorpt_process_details 'Jacobson, R. (1998) Ceivate communication'
_exptl_crystal_colour colorless
_exptl_crystal_density_diffrn 2.816
_exptl_crystal_density_method 'not measured'
_exptl_crystal_description block
_exptl_crystal_F_000 4548
_exptl_crystal_size_max 0.22
_exptl_crystal_size_mid 0.16
_exptl_crystal_size_min 0.15
_refine_diff_density_max 2.098
_refine_diff_density_min -1.059
_refine_diff_density_rms 0.234
_refine_ls_extinction_method none
_refine_ls_goodness_of_fit_ref 1.089
_refine_ls_hydrogen_treatment constr
_refine_ls_matrix_type full
_refine_ls_number_parameters 174
_refine_ls_number_reflns 5399
_refine_ls_number_restraints 14
_refine_ls_restrained_S_all 1.088
_refine_ls_R_factor_all 0.0675
_refine_ls_R_factor_gt 0.0421
_refine_ls_shift/su_max 0.000
_refine_ls_shift/su_mean 0.000
_refine_ls_structure_factor_coef Fsqd
_refine_ls_weighting_details 'calc w=1/[\s^2^(Fo^2^)+(0.1655P)^2^+926.3055P] where P=(Fo^2^+2Fc^2^)/3'
_refine_ls_weighting_scheme calc
_refine_ls_wR_factor_gt 0.1439
_refine_ls_wR_factor_ref 0.1604
_reflns_number_gt 4140
_reflns_number_total 5399
_reflns_threshold_expression >2sigma(I)
_cod_data_source_file c3dt51829a.txt
_cod_data_source_block shelxl
_cod_original_sg_symbol_H-M 'C 2/c '
_cod_database_code 7023724

loop_
_symmetry_equiv_pos_as_xyz
'x, y, z'
'-x, y, -z+1/2'
'x+1/2, y+1/2, z'
'-x+1/2, y+1/2, -z+1/2'
'-x, -y, -z'
'x, -y, z-1/2'
'-x+1/2, -y+1/2, -z'
'x+1/2, -y+1/2, z-1/2'

loop_
_atom_site_label
_atom_site_type_symbol
_atom_site_fract_x
_atom_site_fract_y
_atom_site_fract_z
_atom_site_U_iso_or_equiv
_atom_site_adp_type
_atom_site_occupancy
_atom_site_symmetry_multiplicity
_atom_site_calc_flag
_atom_site_refinement_flags
Ag1 Ag 0.7668(2) 0.3313(2) 0.4525(2) 0.0728(10) Uani 1 1 d .
Ag2 Ag 0.60647(18) 0.31008(18) 0.2837(2) 0.0705(9) Uani 1 1 d .
Ag3 Ag 0.41724(18) 0.16576(17) 0.1433(2) 0.0753(10) Uani 1 1 d .
I1 I 0.64039(12) 0.29208(13) 0.47434(15) 0.0718(7) Uani 1 1 d .
I2 I 0.33527(15) 0.04819(14) 0.05789(19) 0.0817(8) Uani 1 1 d .
I3 I 0.73698(13) 0.33429(14) 0.27330(16) 0.0757(7) Uani 1 1 d .
I4 I 0.56231(13) 0.17986(13) 0.17655(16) 0.0682(7) Uani 1 1 d .
I5 I 0.5000 0.41218(16) 0.2500 0.0593(8) Uani 1 2 d S
Ce1 Ce 0.5000 0.28542(13) 0.7500 0.0658(6) Uani 1 2 d S
O1 O 0.6098(14) 0.3442(13) 0.7740(17) 0.076(4) Uani 1 1 d .
O2 O 0.5184(17) 0.370(2) 0.865(2) 0.075(6) Uani 1 1 d .
O3 O 0.4073(12) 0.2256(13) 0.6211(16) 0.069(4) Uani 1 1 d .
O4 O 0.4443(17) 0.1992(14) 0.806(2) 0.069(6) Uani 1 1 d D
N1 N 0.6938(18) 0.4026(17) 0.748(2) 0.076(4) Uani 1 1 d .
N2 N 0.565(2) 0.424(3) 0.993(3) 0.078(6) Uani 1 1 d .
N3 N 0.3052(15) 0.1730(16) 0.533(2) 0.069(4) Uani 1 1 d .
N4 N 0.4387(18) 0.0900(14) 0.859(2) 0.062(6) Uani 1 1 d D
C1 C 0.653(2) 0.352(2) 0.738(3) 0.076(4) Uani 1 1 d .
H1 H 0.6541 0.3156 0.6999 0.092 Uiso 1 1 calc R
C2 C 0.744(2) 0.404(2) 0.708(3) 0.076(4) Uani 1 1 d .
H2A H 0.7414 0.3589 0.6789 0.115 Uiso 1 1 calc R
H2B H 0.7904 0.4107 0.7524 0.115 Uiso 1 1 calc R
H2C H 0.7321 0.4429 0.6673 0.115 Uiso 1 1 calc R
C3 C 0.687(2) 0.467(2) 0.798(3) 0.076(4) Uani 1 1 d .
H3A H 0.6382 0.4734 0.7880 0.115 Uiso 1 1 calc R
H3B H 0.7035 0.5095 0.7801 0.115 Uiso 1 1 calc R
H3C H 0.7143 0.4593 0.8594 0.115 Uiso 1 1 calc R
C4 C 0.550(3) 0.420(3) 0.912(3) 0.065(6) Uani 1 1 d .
H4 H 0.5637 0.4585 0.8861 0.130 Uiso 1 1 calc R
C5 C 0.610(3) 0.485(3) 1.049(3) 0.074(6) Uani 1 1 d .
H5A H 0.6534 0.4651 1.0909 0.162 Uiso 1 1 calc R
H5B H 0.5851 0.5082 1.0784 0.162 Uiso 1 1 calc R
H5C H 0.6199 0.5188 1.0127 0.162 Uiso 1 1 calc R
C6 C 0.553(3) 0.364(3) 1.039(3) 0.069(6) Uani 1 1 d .
H6A H 0.5388 0.3233 1.0008 0.162 Uiso 1 1 calc R
H6B H 0.5174 0.3765 1.0581 0.162 Uiso 1 1 calc R
H6C H 0.5963 0.3530 1.0881 0.162 Uiso 1 1 calc R
C7 C 0.3430(18) 0.207(2) 0.597(2) 0.062(4) Uani 1 1 d .
H7 H 0.3218 0.2219 0.6328 0.082 Uiso 1 1 calc R
C8 C 0.3275(19) 0.169(2) 0.462(2) 0.069(4) Uani 1 1 d .
H8A H 0.3585 0.2089 0.4663 0.103 Uiso 1 1 calc R
H8B H 0.2869 0.1720 0.4076 0.103 Uiso 1 1 calc R
H8C H 0.3516 0.1245 0.4651 0.103 Uiso 1 1 calc R
C9 C 0.2398(18) 0.138(2) 0.528(2) 0.066(4) Uani 1 1 d .
H9A H 0.2226 0.1639 0.5652 0.103 Uiso 1 1 calc R
H9B H 0.2493 0.0891 0.5471 0.103 Uiso 1 1 calc R
H9C H 0.2049 0.1399 0.4694 0.103 Uiso 1 1 calc R
C10A C 0.447(5) 0.1606(15) 0.868(3) 0.059(6) Uani 0.50 1 d PD
C10B C 0.428(4) 0.1344(18) 0.793(2) 0.062(6) Uani 0.50 1 d PD
C11A C 0.427(5) 0.054(3) 0.777(3) 0.066(6) Uani 0.50 1 d PD
C11B C 0.388(4) 0.033(3) 0.850(4) 0.071(6) Uani 0.50 1 d PD
C12A C 0.450(5) 0.043(2) 0.932(3) 0.070(6) Uani 0.50 1 d PD
C12B C 0.480(4) 0.115(4) 0.947(2) 0.065(6) Uani 0.50 1 d PD

loop_
_atom_site_aniso_label
_atom_site_aniso_U_11
_atom_site_aniso_U_22
_atom_site_aniso_U_33
_atom_site_aniso_U_23
_atom_site_aniso_U_13
_atom_site_aniso_U_12
Ag1 0.070(2) 0.071(3) 0.066(2) 0.0065(18) 0.0131(18) 0.0008(19)
Ag2 0.075(2) 0.071(19) 0.070(2) 0.0076(16) 0.0229(17) 0.0098(16)
Ag3 0.077(2) 0.077(2) 0.076(2) -0.0152(16) 0.0305(17) -0.0097(16)
I1 0.0642(13) 0.0715(15) 0.0707(13) 0.0069(11) 0.0218(11) 0.0056(11)
I2 0.0871(18) 0.0688(15) 0.0831(18) -0.0068(13) 0.0290(14) -0.0078(13)
I3 0.0760(14) 0.0792(16) 0.0775(14) 0.0033(12) 0.0310(11) 0.0091(12)
I4 0.0693(14) 0.0712(14) 0.0712(15) -0.0021(11) 0.0362(12) 0.0043(11)
I5 0.0582(17) 0.0588(17) 0.0594(17) 0.000 0.0228(14) 0.000
Ce1 0.0637(12) 0.0686(13) 0.0644(12) 0.000 0.0274(10) 0.000
O1 0.086(10) 0.065(8) 0.084(10) -0.003(7) 0.042(8) -0.016(7)
O2 0.079(13) 0.070(17) 0.077(12) -0.006(11) 0.018(10) -0.009(12)
O3 0.066(8) 0.076(9) 0.071(8) -0.024(7) 0.036(7) -0.016(7)
O4 0.068(16) 0.079(12) 0.073(16) 0.020(11) 0.022(14) -0.006(11)
N1 0.086(10) 0.065(8) 0.084(10) -0.003(7) 0.042(8) -0.016(7)
N2 0.079(13) 0.071(17) 0.077(12) -0.006(11) 0.018(10) -0.009(12)
N3 0.066(8) 0.076(9) 0.071(8) -0.024(7) 0.036(7) -0.016(7)
N4 0.078(16) 0.059(12) 0.063(16) 0.020(11) 0.022(14) -0.006(11)
C1 0.076(10) 0.065(8) 0.084(10) -0.003(7) 0.042(8) -0.016(7)
C2 0.076(10) 0.065(8) 0.084(10) -0.003(7) 0.042(8) -0.016(7)
C3 0.076(10) 0.065(8) 0.084(10) -0.003(7) 0.042(8) -0.016(7)
C4 0.072(13) 0.058(17) 0.071(12) -0.006(11) 0.018(10) -0.009(12)
C5 0.079(13) 0.073(17) 0.067(12) -0.006(11) 0.018(10) -0.009(12)
C6 0.069(13) 0.070(17) 0.077(12) -0.006(11) 0.018(10) -0.009(12)
C7 0.057(8) 0.066(9) 0.051(8) -0.014(7) 0.006(7) -0.006(7)
C8 0.056(8) 0.072(9) 0.071(8) -0.004(7) 0.016(7) -0.002(7)
C9 0.066(8) 0.056(9) 0.068(8) -0.002(7) 0.008(7) -0.009(7)
C10A 0.062(16) 0.059(12) 0.063(16) 0.010(11) 0.012(14) -0.006(11)
C10B 0.068(16) 0.059(12) 0.058(16) 0.012(11) 0.008(14) -0.016(11)
C11A 0.059(16) 0.064(12) 0.075(16) 0.009(11) 0.009(14) -0.008(11)
C11B 0.069(16) 0.064(12) 0.062(16) 0.020(11) 0.022(14) -0.006(11)
C12B 0.068(16) 0.079(12) 0.062(16) 0.010(11) 0.052(14) -0.001(11)

loop_
_atom_type_symbol
_atom_type_description
_atom_type_scat_dispersion_real
_atom_type_scat_dispersion_imag
_atom_type_scat_source
C C 0.0033 0.0016 'International Tables Vol C Tables 4.2.6.8 and 6.1.1.4'
H H 0.0000 0.0000 'International Tables Vol C Tables 4.2.6.8 and 6.1.1.4'
Ag Ag -0.8971 1.1015 'International Tables Vol C Tables 4.2.6.8 and 6.1.1.4'
I I -0.4742 1.8119 'International Tables Vol C Tables 4.2.6.8 and 6.1.1.4'
N N 0.0061 0.0033 'International Tables Vol C Tables 4.2.6.8 and 6.1.1.4'
Ce Ce -0.2486 2.6331 'International Tables Vol C Tables 4.2.6.8 and 6.1.1.4'
O O 0.0106 0.0060 'International Tables Vol C Tables 4.2.6.8 and 6.1.1.4'

loop_
_geom_angle_atom_site_label_1
_geom_angle_atom_site_label_2
_geom_angle_atom_site_label_3
_geom_angle
_geom_angle_site_symmetry_1
_geom_angle_site_symmetry_3
I3 Ag1 I2 119.17(15) . 8_556
I3 Ag1 I1 109.24(14) . .
I2 Ag1 I1 111.41(15) 8_556 .
I3 Ag1 I1 106.49(14) . 7_656
I2 Ag1 I1 105.96(14) 8_556 7_656
I1 Ag1 I1 103.19(13) . 7_656
I5 Ag2 I3 125.69(14) . .
I5 Ag2 I4 114.27(13) . .
I3 Ag2 I4 99.08(12) . .
I5 Ag2 I1 96.32(11) . .
I3 Ag2 I1 105.92(13) . .
I4 Ag2 I1 116.42(13) . .
I5 Ag2 Ag3 115.24(13) . 2_655
I3 Ag2 Ag3 118.72(13) . 2_655
I4 Ag2 Ag3 57.95(10) . 2_655
I1 Ag2 Ag3 58.69(10) . 2_655
I2 Ag3 I4 123.37(14) . .
I2 Ag3 I4 114.10(14) . 2_655
I4 Ag3 I4 95.65(12) . 2_655
I2 Ag3 I1 106.00(13) . 2_655
I4 Ag3 I1 99.39(12) . 2_655
I4 Ag3 I1 118.20(13) 2_655 2_655
I2 Ag3 Ag2 136.52(16) . 2_655
I4 Ag3 Ag2 100.02(12) . 2_655
I4 Ag3 Ag2 58.60(10) 2_655 2_655
I1 Ag3 Ag2 59.84(10) 2_655 2_655
Ag1 I1 Ag1 76.81(13) . 7_656
Ag1 I1 Ag3 104.47(13) . 2_655
Ag1 I1 Ag3 71.52(11) 7_656 2_655
Ag1 I1 Ag2 70.30(11) . .
Ag1 I1 Ag2 111.21(12) 7_656 .
Ag3 I1 Ag2 61.47(10) 2_655 .
Ag3 I2 Ag1 75.70(12) . 8_455
Ag1 I3 Ag2 74.02(12) . .
Ag3 I4 Ag3 83.40(12) . 2_655
Ag3 I4 Ag2 103.62(12) . .
Ag3 I4 Ag2 63.45(10) 2_655 .
Ag2 I5 Ag2 94.65(17) 2_655 .
O4 Ce1 O4 96.2(15) . 2_656
O4 Ce1 O2 93.0(11) . .
O4 Ce1 O2 144.7(11) 2_656 .
O4 Ce1 O2 144.7(11) . 2_656
O4 Ce1 O2 93.0(11) 2_656 2_656
O2 Ce1 O2 98.8(17) . 2_656
O4 Ce1 O1 144.8(10) . .
O4 Ce1 O1 77.6(10) 2_656 .
O2 Ce1 O1 75.3(10) . .
O2 Ce1 O1 70.5(10) 2_656 .
O4 Ce1 O1 77.6(10) . 2_656
O4 Ce1 O1 144.8(10) 2_656 2_656
O2 Ce1 O1 70.5(10) . 2_656
O2 Ce1 O1 75.3(10) 2_656 2_656
O1 Ce1 O1 126.4(13) . 2_656
O4 Ce1 O3 73.9(10) . .
O4 Ce1 O3 71.6(10) 2_656 .
O2 Ce1 O3 143.5(10) . .
O2 Ce1 O3 76.9(10) 2_656 .
O1 Ce1 O3 133.3(8) . .
O1 Ce1 O3 73.4(8) 2_656 .
O4 Ce1 O3 71.6(10) . 2_656
O4 Ce1 O3 73.9(10) 2_656 2_656
O2 Ce1 O3 76.9(10) . 2_656
O2 Ce1 O3 143.5(10) 2_656 2_656
O1 Ce1 O3 73.4(8) . 2_656
O1 Ce1 O3 133.3(8) 2_656 2_656
O3 Ce1 O3 127.4(12) . 2_656
C1 O1 Ce1 140(2) . .
C4 O2 Ce1 152(4) . .
C7 O3 Ce1 137(2) . .
C10A O4 C10B 61(3) . .
C10A O4 Ce1 149(5) . .
C10B O4 Ce1 135(3) . .
C1 N1 C2 122(4) . .
C1 N1 C3 118(3) . .
C2 N1 C3 120(3) . .
C4 N2 C6 121(5) . .
C4 N2 C5 122(5) . .
C6 N2 C5 116(4) . .
C7 N3 C8 116(3) . .
C7 N3 C9 121(3) . .
C8 N3 C9 122(3) . .
C10A N4 C10B 57(3) . .
C10A N4 C12A 121.8(14) . .
C10B N4 C12A 179(3) . .
C10A N4 C11A 121.8(14) . .
C10B N4 C11A 65(3) . .
C12A N4 C11A 116.0(10) . .
C10A N4 C11B 141(6) . .
C10B N4 C11B 120.1(17) . .
C12A N4 C11B 61(4) . .
C11A N4 C11B 75(4) . .
C10A N4 C12B 65(3) . .
C10B N4 C12B 119.4(16) . .
C12A N4 C12B 59(3) . .
C11A N4 C12B 156(6) . .
C11B N4 C12B 115.1(11) . .
N1 C1 O1 126(4) . .
N1 C1 H1 116.9 . .
O1 C1 H1 118.0 . .
N1 C2 H2A 109.5 . .
N1 C2 H2B 109.5 . .
H2A C2 H2B 109.5 . .
N1 C2 H2C 109.5 . .
H2A C2 H2C 109.5 . .
H2B C2 H2C 109.5 . .
N1 C3 H3A 109.5 . .
N1 C3 H3B 109.5 . .
H3A C3 H3B 109.5 . .
N1 C3 H3C 109.5 . .
H3A C3 H3C 109.5 . .
H3B C3 H3C 109.5 . .
O2 C4 N2 124(6) . .
O2 C4 H4 118.0 . .
N2 C4 H4 118.0 . .
N2 C5 H5A 109.5 . .
N2 C5 H5B 109.5 . .
H5A C5 H5B 109.5 . .
N2 C5 H5C 109.5 . .
H5A C5 H5C 109.5 . .
H5B C5 H5C 109.5 . .
N2 C6 H6A 109.5 . .
N2 C6 H6B 109.5 . .
H6A C6 H6B 110.0 . .
N2 C6 H6C 109.5 . .
H6A C6 H6C 109.5 . .
H6B C6 H6C 109.5 . .
N3 C7 O3 130(3) . .
N3 C7 H7 115.1 . .
O3 C7 H7 115.1 . .
N3 C8 H8A 109.5 . .
N3 C8 H8B 109.5 . .
H8A C8 H8B 109.5 . .
N3 C8 H8C 109.5 . .
H8A C8 H8C 109.5 . .
H8B C8 H8C 109.5 . .
N3 C9 H9A 109.5 . .
N3 C9 H9B 109.5 . .
H9A C9 H9B 109.5 . .
N3 C9 H9C 109.5 . .
H9A C9 H9C 109.5 . .
H9B C9 H9C 109.5 . .
O4 C10A N4 121(3) . .
O4 C10B N4 120(3) . .

loop_
_geom_bond_atom_site_label_1
_geom_bond_atom_site_label_2
_geom_bond_distance
_geom_bond_site_symmetry_2
Ag1 I3 2.828(4) .
Ag1 I2 2.843(5) 8_556
Ag1 I1 2.897(4) .
Ag1 I1 2.917(4) 7_656
Ag2 I5 2.788(4) .
Ag2 I3 2.830(4) .
Ag2 I4 2.925(4) .
Ag2 I1 3.017(4) .
Ag2 Ag3 3.066(5) 2_655
Ag3 I2 2.775(4) .
Ag3 I4 2.848(4) .
Ag3 I4 2.905(4) 2_655
Ag3 I1 2.981(4) 2_655
Ag3 Ag2 3.066(5) 2_655
I1 Ag1 2.917(4) 7_656
I1 Ag3 2.981(4) 2_655
I2 Ag1 2.843(5) 8_455
I4 Ag3 2.905(4) 2_655
I5 Ag2 2.788(4) 2_655
Ce1 O4 2.39(2) .
Ce1 O4 2.39(2) 2_656
Ce1 O2 2.39(3) .
Ce1 O2 2.39(3) 2_656
Ce1 O1 2.41(2) .
Ce1 O1 2.41(2) 2_656
Ce1 O3 2.50(2) .
Ce1 O3 2.50(2) 2_656
O1 C1 1.30(4) .
O2 C4 1.23(6) .
O3 C7 1.27(4) .
O4 C10A 1.240(10) .
O4 C10B 1.240(10) .
N1 C1 1.22(4) .
N1 C2 1.45(5) .
N1 C3 1.51(5) .
N2 C4 1.28(6) .
N2 C6 1.42(6) .
N2 C5 1.51(6) .
N3 C7 1.21(4) .
N3 C8 1.46(4) .
N3 C9 1.48(4) .
N4 C10A 1.319(9) .
N4 C10B 1.325(10) .
N4 C12A 1.450(9) .
N4 C11A 1.452(9) .
N4 C11B 1.456(10) .
N4 C12B 1.456(10) .
C1 H1 0.9300 .
C2 H2A 0.9600 .
C2 H2B 0.9600 .
C2 H2C 0.9600 .
C3 H3A 0.9600 .
C3 H3B 0.9600 .
C3 H3C 0.9600 .
C4 H4 0.9300 .
C5 H5A 0.9600 .
C5 H5B 0.9600 .
C5 H5C 0.9600 .
C6 H6A 0.9600 .
C6 H6B 0.9600 .
C6 H6C 0.9600 .
C7 H7 0.9300 .
C8 H8A 0.9600 .
C8 H8B 0.9600 .
C8 H8C 0.9600 .
C9 H9A 0.9600 .
C9 H9B 0.9600 .
C9 H9C 0.9600 .

loop_
_geom_torsion_atom_site_label_1
_geom_torsion_atom_site_label_2
_geom_torsion_atom_site_label_3
_geom_torsion_atom_site_label_4
_geom_torsion
_geom_torsion_site_symmetry_1
_geom_torsion_site_symmetry_4
I3 Ag1 I1 Ag1 112.99(18) . 7_656
I2 Ag1 I1 Ag1 -113.28(18) 8_556 7_656
I1 Ag1 I1 Ag1 0.0 7_656 7_656
I3 Ag1 I1 Ag3 46.36(16) . 2_655
I2 Ag1 I1 Ag3 -179.92(13) 8_556 2_655
I1 Ag1 I1 Ag3 -66.63(13) 7_656 2_655
I3 Ag1 I1 Ag2 -5.60(12) . .
I2 Ag1 I1 Ag2 128.13(16) 8_556 .
I1 Ag1 I1 Ag2 -118.59(14) 7_656 .
I5 Ag2 I1 Ag1 -124.44(14) . .
I3 Ag2 I1 Ag1 5.49(12) . .
I4 Ag2 I1 Ag1 114.45(15) . .
Ag3 Ag2 I1 Ag1 119.78(13) 2_655 .
I5 Ag2 I1 Ag1 169.06(13) . 7_656
I3 Ag2 I1 Ag1 -61.00(16) . 7_656
I4 Ag2 I1 Ag1 47.95(18) . 7_656
Ag3 Ag2 I1 Ag1 53.29(14) 2_655 7_656
I5 Ag2 I1 Ag3 115.77(14) . 2_655
I3 Ag2 I1 Ag3 -114.29(14) . 2_655
I4 Ag2 I1 Ag3 -5.33(12) . 2_655
I4 Ag3 I2 Ag1 -120.06(18) . 8_455
I4 Ag3 I2 Ag1 124.86(16) 2_655 8_455
I1 Ag3 I2 Ag1 -6.97(14) 2_655 8_455
Ag2 Ag3 I2 Ag1 55.8(2) 2_655 8_455
I2 Ag1 I3 Ag2 -123.76(18) 8_556 .
I1 Ag1 I3 Ag2 5.85(13) . .
I1 Ag1 I3 Ag2 116.66(15) 7_656 .
I5 Ag2 I3 Ag1 104.71(17) . .
I4 Ag2 I3 Ag1 -126.44(13) . .
I1 Ag2 I3 Ag1 -5.51(12) . .
Ag3 Ag2 I3 Ag1 -68.13(16) 2_655 .
I2 Ag3 I4 Ag3 -113.50(14) . 2_655
I4 Ag3 I4 Ag3 10.32(16) 2_655 2_655
I1 Ag3 I4 Ag3 130.17(10) 2_655 2_655
Ag2 Ag3 I4 Ag3 69.38(15) 2_655 2_655
I2 Ag3 I4 Ag2 -174.09(15) . .
I4 Ag3 I4 Ag2 -50.27(15) 2_655 .
I1 Ag3 I4 Ag2 69.58(13) 2_655 .
Ag2 Ag3 I4 Ag2 8.79(17) 2_655 .
I5 Ag2 I4 Ag3 -30.32(16) . .
I3 Ag2 I4 Ag3 -166.38(12) . .
I1 Ag2 I4 Ag3 80.70(16) . .
Ag3 Ag2 I4 Ag3 75.32(13) 2_655 .
I5 Ag2 I4 Ag3 -105.64(14) . 2_655
I3 Ag2 I4 Ag3 118.30(14) . 2_655
I1 Ag2 I4 Ag3 5.38(12) . 2_655
I3 Ag2 I5 Ag2 158.0(2) . 2_655
I4 Ag2 I5 Ag2 35.56(8) . 2_655
I1 Ag2 I5 Ag2 -87.19(10) . 2_655
Ag3 Ag2 I5 Ag2 -28.91(10) 2_655 2_655
O4 Ce1 O1 C1 120(4) . .
O4 Ce1 O1 C1 37(4) 2_656 .
O2 Ce1 O1 C1 -166(4) . .
O2 Ce1 O1 C1 -61(4) 2_656 .
O1 Ce1 O1 C1 -115(4) 2_656 .
O3 Ce1 O1 C1 -13(4) . .
O3 Ce1 O1 C1 113(4) 2_656 .
O4 Ce1 O2 C4 156(7) . .
O4 Ce1 O2 C4 50(8) 2_656 .
O2 Ce1 O2 C4 -58(7) 2_656 .
O1 Ce1 O2 C4 9(7) . .
O1 Ce1 O2 C4 -129(8) 2_656 .
O3 Ce1 O2 C4 -138(7) . .
O3 Ce1 O2 C4 85(7) 2_656 .
O4 Ce1 O3 C7 45(4) . .
O4 Ce1 O3 C7 147(4) 2_656 .
O2 Ce1 O3 C7 -28(4) . .
O2 Ce1 O3 C7 -115(4) 2_656 .
O1 Ce1 O3 C7 -162(3) . .
O1 Ce1 O3 C7 -37(3) 2_656 .
O3 Ce1 O3 C7 95(4) 2_656 .
O4 Ce1 O4 C10A 89(7) 2_656 .
O2 Ce1 O4 C10A -56(7) . .
O2 Ce1 O4 C10A -166(6) 2_656 .
O1 Ce1 O4 C10A 12(7) . .
O1 Ce1 O4 C10A -126(7) 2_656 .
O3 Ce1 O4 C10A 158(7) . .
O3 Ce1 O4 C10A 19(7) 2_656 .
O4 Ce1 O4 C10B -20(5) 2_656 .
O2 Ce1 O4 C10B -166(5) . .
O2 Ce1 O4 C10B 84(6) 2_656 .
O1 Ce1 O4 C10B -97(5) . .
O1 Ce1 O4 C10B 125(5) 2_656 .
O3 Ce1 O4 C10B 49(5) . .
O3 Ce1 O4 C10B -91(5) 2_656 .
C2 N1 C1 O1 176(4) . .
C3 N1 C1 O1 -8(6) . .
Ce1 O1 C1 N1 154(3) . .
Ce1 O2 C4 N2 -140(6) . .
C6 N2 C4 O2 7(8) . .
C5 N2 C4 O2 174(5) . .
C8 N3 C7 O3 -19(6) . .
C9 N3 C7 O3 162(4) . .
Ce1 O3 C7 N3 -174(3) . .
C10B O4 C10A N4 8(7) . .
Ce1 O4 C10A N4 -122(6) . .
C10B N4 C10A O4 -8(7) . .
C12A N4 C10A O4 172(7) . .
C11A N4 C10A O4 0(12) . .
C11B N4 C10A O4 -106(8) . .
C12B N4 C10A O4 154(11) . .
C10A O4 C10B N4 -8(7) . .
Ce1 O4 C10B N4 138(4) . .
C10A N4 C10B O4 8(7) . .
C12A N4 C10B O4 13(100) . .
C11A N4 C10B O4 -164(10) . .
C11B N4 C10B O4 143(7) . .
C12B N4 C10B O4 -10(9) . .
